data_7227501
loop_
_publ_author_name
'Hou, Yunlei'
'Qin, Mingze'
'Yang, Xiuxiu'
'Shen, Qi'
'Zhao, Yanfang'
'Liu, Yajing'
'Gong, Ping'

_publ_section_title
;
 Palladium-catalyzed three-component tandem cyclization of
 buta-2,3-dien-1-ol, aryl iodides, and imines: an efficient protocol for
 the synthesis of oxazolidine derivatives
;
_journal_issue 12
_journal_name_full 'RSC Adv.'
_journal_page_first 7401
_journal_paper_doi 10.1039/C6RA27993G
_journal_volume 7
_journal_year 2017
_chemical_formula_sum 'C24 H23 N O3 S'
_chemical_formula_weight 405.49
_space_group_crystal_system triclinic
_space_group_IT_number 2
_space_group_name_Hall '-P 1'
_space_group_name_H-M_alt 'P -1'
_symmetry_space_group_name_Hall '-P 1'
_symmetry_space_group_name_H-M 'P -1'
_atom_sites_solution_hydrogens mixed
_audit_creation_method SHELXL-2014/7
_audit_update_record
;
2016-11-11 deposited with the CCDC.
2017-01-16 downloaded from the CCDC.
;
_cell_angle_alpha 112.876(5)
_cell_angle_beta 93.064(5)
_cell_angle_gamma 111.984(4)
_cell_formula_units_Z 2
_cell_length_a 9.7939(15)
_cell_length_b 10.1887(17)
_cell_length_c 12.694(2)
_cell_measurement_reflns_used 1899
_cell_measurement_temperature 273(2)
_cell_measurement_theta_max 23.79
_cell_measurement_theta_min 2.40
_cell_volume 1052.5(3)
_computing_structure_refinement 'SHELXL-2014/7 (Sheldrick, 2014)'
_diffrn_ambient_temperature 273(2)
_diffrn_measured_fraction_theta_full 0.980
_diffrn_measured_fraction_theta_max 0.980
_diffrn_measurement_device_type CCD
_diffrn_radiation_type MoK\a
_diffrn_radiation_wavelength 0.71073
_diffrn_reflns_av_R_equivalents 0.0291
_diffrn_reflns_av_unetI/netI 0.0445
_diffrn_reflns_Laue_measured_fraction_full 0.980
_diffrn_reflns_Laue_measured_fraction_max 0.980
_diffrn_reflns_limit_h_max 11
_diffrn_reflns_limit_h_min -11
_diffrn_reflns_limit_k_max 11
_diffrn_reflns_limit_k_min -11
_diffrn_reflns_limit_l_max 8
_diffrn_reflns_limit_l_min -14
_diffrn_reflns_number 6487
_diffrn_reflns_point_group_measured_fraction_full 0.980
_diffrn_reflns_point_group_measured_fraction_max 0.980
_diffrn_reflns_theta_full 24.779
_diffrn_reflns_theta_max 24.779
_diffrn_reflns_theta_min 1.790
_exptl_absorpt_coefficient_mu 0.179
_exptl_absorpt_correction_type multi-scan
_exptl_absorpt_process_details sadabs
_exptl_crystal_colour colorless
_exptl_crystal_density_diffrn 1.280
_exptl_crystal_description Block
_exptl_crystal_F_000 428
_exptl_crystal_size_max 0.220
_exptl_crystal_size_mid 0.200
_exptl_crystal_size_min 0.180
_exptl_transmission_factor_max 0.864
_exptl_transmission_factor_min 0.864
_refine_diff_density_max 0.219
_refine_diff_density_min -0.343
_refine_diff_density_rms 0.046
_refine_ls_extinction_method none
_refine_ls_goodness_of_fit_ref 1.009
_refine_ls_hydrogen_treatment mixed
_refine_ls_matrix_type full
_refine_ls_number_parameters 269
_refine_ls_number_reflns 3545
_refine_ls_number_restraints 0
_refine_ls_restrained_S_all 1.009
_refine_ls_R_factor_all 0.0665
_refine_ls_R_factor_gt 0.0490
_refine_ls_shift/su_max 0.001
_refine_ls_shift/su_mean 0.000
_refine_ls_structure_factor_coef Fsqd
_refine_ls_weighting_details 'w=1/[\s^2^(Fo^2^)+(0.0838P)^2^+0.1183P] where P=(Fo^2^+2Fc^2^)/3'
_refine_ls_weighting_scheme calc
_refine_ls_wR_factor_gt 0.1299
_refine_ls_wR_factor_ref 0.1468
_reflns_Friedel_coverage 0.000
_reflns_number_gt 2645
_reflns_number_total 3545
_reflns_threshold_expression 'I > 2\s(I)'
_cod_data_source_file c6ra27993g2.cif
_cod_data_source_block 1
_cod_database_code 7227501
_shelx_shelxl_version_number 2014/7
_shelx_space_group_comment
;
The symmetry employed for this shelxl refinement is uniquely defined
by the following loop, which should always be used as a source of
symmetry information in preference to the above space-group names.
They are only intended as comments.
;
_shelx_estimated_absorpt_t_min 0.962
_shelx_estimated_absorpt_t_max 0.969

loop_
_space_group_symop_operation_xyz
'x, y, z'
'-x, -y, -z'

loop_
_atom_site_label
_atom_site_type_symbol
_atom_site_fract_x
_atom_site_fract_y
_atom_site_fract_z
_atom_site_U_iso_or_equiv
_atom_site_adp_type
_atom_site_occupancy
_atom_site_site_symmetry_order
_atom_site_calc_flag
_atom_site_refinement_flags_posn
_atom_site_refinement_flags_adp
C1 C 0.9954(3) -0.2975(3) 0.2073(2) 0.0656(7) Uani 1 1 d . .
H1 H 1.0699 -0.2105 0.2708 0.079 Uiso 1 1 calc R U
C2 C 0.9861(4) -0.4464(4) 0.1795(3) 0.0880(10) Uani 1 1 d . .
H2 H 1.0547 -0.4592 0.2237 0.106 Uiso 1 1 calc R U
C3 C 0.8757(6) -0.5751(4) 0.0870(4) 0.1033(13) Uani 1 1 d . .
H3 H 0.8706 -0.6750 0.0674 0.124 Uiso 1 1 calc R U
C4 C 0.7739(5) -0.5569(4) 0.0240(3) 0.1020(12) Uani 1 1 d . .
H4 H 0.6978 -0.6448 -0.0379 0.122 Uiso 1 1 calc R U
C5 C 0.7826(4) -0.4098(3) 0.0510(2) 0.0773(8) Uani 1 1 d . .
H5 H 0.7113 -0.3993 0.0075 0.093 Uiso 1 1 calc R U
C6 C 0.8950(3) -0.2765(3) 0.1415(2) 0.0531(6) Uani 1 1 d . .
C7 C 0.9065(2) -0.1178(3) 0.16549(19) 0.0506(6) Uani 1 1 d . .
C8 C 0.8726(3) -0.0835(3) 0.0814(2) 0.0777(8) Uani 1 1 d . .
H8A H 0.8401 -0.1599 0.0037 0.093 Uiso 1 1 calc R U
H8B H 0.8811 0.0172 0.0994 0.093 Uiso 1 1 calc R U
C9 C 0.9610(3) 0.0015(2) 0.29304(19) 0.0477(5) Uani 1 1 d . .
H9 H 1.063(3) 0.023(3) 0.323(2) 0.057 Uiso 1 1 d . U
C10 C 0.8644(3) -0.0568(3) 0.3707(2) 0.0544(6) Uani 1 1 d . .
H10A H 0.7636 -0.1356 0.3247 0.065 Uiso 1 1 calc R U
H10B H 0.9107 -0.1026 0.4072 0.065 Uiso 1 1 calc R U
C11 C 0.8481(3) 0.1674(3) 0.3966(2) 0.0541(6) Uani 1 1 d . .
H11 H 0.884(3) 0.282(3) 0.453(2) 0.065 Uiso 1 1 d . U
C12 C 0.6891(3) 0.1061(3) 0.3271(2) 0.0588(7) Uani 1 1 d . .
C13 C 0.5665(3) 0.0102(3) 0.3530(3) 0.0840(9) Uani 1 1 d . .
H13 H 0.5820 -0.0171 0.4130 0.101 Uiso 1 1 calc R U
C14 C 0.4227(4) -0.0444(4) 0.2906(5) 0.1134(15) Uani 1 1 d . .
H14 H 0.3412 -0.1090 0.3086 0.136 Uiso 1 1 calc R U
C15 C 0.3974(4) -0.0061(4) 0.2035(4) 0.1098(16) Uani 1 1 d . .
H15 H 0.2993 -0.0457 0.1608 0.132 Uiso 1 1 calc R U
C16 C 0.5178(4) 0.0923(4) 0.1779(3) 0.0990(12) Uani 1 1 d . .
H16 H 0.5007 0.1214 0.1193 0.119 Uiso 1 1 calc R U
C17 C 0.6648(3) 0.1478(3) 0.2401(3) 0.0761(8) Uani 1 1 d . .
H17 H 0.7462 0.2130 0.2225 0.091 Uiso 1 1 calc R U
C18 C 1.2363(2) 0.3465(2) 0.4648(2) 0.0466(5) Uani 1 1 d . .
C19 C 1.3519(3) 0.2977(3) 0.4499(2) 0.0591(7) Uani 1 1 d . .
H19 H 1.3624 0.2440 0.3749 0.071 Uiso 1 1 calc R U
C20 C 1.4498(3) 0.3295(3) 0.5469(3) 0.0670(7) Uani 1 1 d . .
H20 H 1.5265 0.2961 0.5365 0.080 Uiso 1 1 calc R U
C21 C 1.4385(3) 0.4089(3) 0.6585(2) 0.0610(7) Uani 1 1 d . .
C22 C 1.3238(3) 0.4575(3) 0.6713(2) 0.0604(7) Uani 1 1 d . .
H22 H 1.3145 0.5122 0.7465 0.073 Uiso 1 1 calc R U
C23 C 1.2234(3) 0.4276(3) 0.5763(2) 0.0536(6) Uani 1 1 d . .
H23 H 1.1472 0.4618 0.5871 0.064 Uiso 1 1 calc R U
C24 C 1.5449(3) 0.4411(4) 0.7643(3) 0.0910(10) Uani 1 1 d . .
H24A H 1.4946 0.3697 0.7964 0.136 Uiso 1 1 calc R U
H24B H 1.5761 0.5477 0.8224 0.136 Uiso 1 1 calc R U
H24C H 1.6322 0.4266 0.7418 0.136 Uiso 1 1 calc R U
N1 N 0.95102(19) 0.1510(2) 0.31749(16) 0.0481(5) Uani 1 1 d . .
O1 O 0.85822(19) 0.07953(18) 0.45739(13) 0.0597(5) Uani 1 1 d . .
O2 O 1.0675(2) 0.43449(19) 0.37250(16) 0.0711(5) Uani 1 1 d . .
O3 O 1.1699(2) 0.2601(2) 0.24288(15) 0.0759(6) Uani 1 1 d . .
S1 S 1.10845(7) 0.30633(6) 0.34245(5) 0.0551(2) Uani 1 1 d . .

loop_
_atom_site_aniso_label
_atom_site_aniso_U_11
_atom_site_aniso_U_22
_atom_site_aniso_U_33
_atom_site_aniso_U_23
_atom_site_aniso_U_13
_atom_site_aniso_U_12
C1 0.0660(16) 0.0705(17) 0.0747(18) 0.0400(14) 0.0272(14) 0.0341(14)
C2 0.112(3) 0.105(3) 0.109(3) 0.076(2) 0.065(2) 0.074(2)
C3 0.176(4) 0.069(2) 0.100(3) 0.049(2) 0.078(3) 0.069(3)
C4 0.163(4) 0.0555(18) 0.066(2) 0.0162(16) 0.030(2) 0.036(2)
C5 0.108(2) 0.0514(15) 0.0520(15) 0.0120(13) 0.0086(15) 0.0256(15)
C6 0.0605(14) 0.0529(13) 0.0452(13) 0.0209(11) 0.0186(11) 0.0235(11)
C7 0.0534(13) 0.0496(13) 0.0440(13) 0.0206(11) 0.0091(10) 0.0175(10)
C8 0.113(2) 0.0621(16) 0.0498(15) 0.0212(13) 0.0064(15) 0.0349(16)
C9 0.0455(12) 0.0424(12) 0.0485(13) 0.0207(10) 0.0069(10) 0.0121(10)
C10 0.0636(14) 0.0436(12) 0.0481(13) 0.0215(10) 0.0100(11) 0.0141(11)
C11 0.0571(13) 0.0433(12) 0.0528(14) 0.0182(11) 0.0139(11) 0.0152(11)
C12 0.0527(13) 0.0456(13) 0.0630(16) 0.0123(12) 0.0129(12) 0.0183(11)
C13 0.0579(16) 0.0752(19) 0.115(3) 0.0390(18) 0.0318(17) 0.0261(15)
C14 0.0549(19) 0.085(2) 0.175(4) 0.037(3) 0.024(2) 0.0262(17)
C15 0.0581(19) 0.075(2) 0.136(4) -0.010(2) -0.009(2) 0.0317(18)
C16 0.094(3) 0.101(3) 0.086(2) 0.016(2) -0.0054(19) 0.056(2)
C17 0.0666(17) 0.0724(18) 0.0747(19) 0.0221(16) 0.0043(15) 0.0277(14)
C18 0.0455(11) 0.0334(10) 0.0520(13) 0.0190(10) 0.0131(10) 0.0076(9)
C19 0.0586(14) 0.0465(13) 0.0642(16) 0.0202(12) 0.0211(13) 0.0180(11)
C20 0.0460(13) 0.0597(15) 0.096(2) 0.0385(15) 0.0162(14) 0.0188(12)
C21 0.0467(13) 0.0501(13) 0.0719(17) 0.0332(13) 0.0024(12) 0.0015(11)
C22 0.0596(15) 0.0517(14) 0.0540(15) 0.0207(12) 0.0113(12) 0.0109(11)
C23 0.0501(12) 0.0486(13) 0.0577(15) 0.0228(11) 0.0119(11) 0.0176(10)
C24 0.0609(16) 0.094(2) 0.102(2) 0.0577(19) -0.0075(16) 0.0059(15)
N1 0.0492(10) 0.0389(9) 0.0472(10) 0.0179(8) 0.0087(8) 0.0114(8)
O1 0.0724(11) 0.0519(9) 0.0464(9) 0.0208(8) 0.0166(8) 0.0187(8)
O2 0.0806(12) 0.0465(9) 0.0840(13) 0.0369(9) 0.0037(10) 0.0186(9)
O3 0.0801(12) 0.0744(12) 0.0563(11) 0.0336(9) 0.0230(9) 0.0103(10)
S1 0.0591(4) 0.0445(4) 0.0538(4) 0.0268(3) 0.0114(3) 0.0093(3)

loop_
_atom_type_symbol
_atom_type_description
_atom_type_scat_dispersion_real
_atom_type_scat_dispersion_imag
_atom_type_scat_source
C C 0.0033 0.0016 'International Tables Vol C Tables 4.2.6.8 and 6.1.1.4'
H H 0.0000 0.0000 'International Tables Vol C Tables 4.2.6.8 and 6.1.1.4'
N N 0.0061 0.0033 'International Tables Vol C Tables 4.2.6.8 and 6.1.1.4'
O O 0.0106 0.0060 'International Tables Vol C Tables 4.2.6.8 and 6.1.1.4'
S S 0.1246 0.1234 'International Tables Vol C Tables 4.2.6.8 and 6.1.1.4'

loop_
_geom_angle_atom_site_label_1
_geom_angle_atom_site_label_2
_geom_angle_atom_site_label_3
_geom_angle
C2 C1 C6 120.7(3)
C3 C2 C1 120.0(3)
C4 C3 C2 120.0(3)
C3 C4 C5 120.3(3)
C4 C5 C6 121.5(3)
C5 C6 C1 117.5(3)
C5 C6 C7 120.5(2)
C1 C6 C7 122.0(2)
C8 C7 C6 122.1(2)
C8 C7 C9 122.4(2)
C6 C7 C9 115.5(2)
N1 C9 C7 114.9(2)
N1 C9 C10 102.23(18)
C7 C9 C10 112.35(18)
O1 C10 C9 105.29(18)
O1 C11 N1 104.38(18)
O1 C11 C12 112.7(2)
N1 C11 C12 110.5(2)
C17 C12 C13 119.3(3)
C17 C12 C11 120.4(2)
C13 C12 C11 120.2(3)
C14 C13 C12 120.3(4)
C15 C14 C13 120.9(4)
C14 C15 C16 119.8(3)
C15 C16 C17 119.8(4)
C12 C17 C16 119.9(3)
C23 C18 C19 119.7(2)
C23 C18 S1 119.96(18)
C19 C18 S1 120.34(18)
C20 C19 C18 119.3(2)
C21 C20 C19 122.1(2)
C20 C21 C22 117.7(3)
C20 C21 C24 121.7(3)
C22 C21 C24 120.6(3)
C23 C22 C21 121.9(2)
C22 C23 C18 119.3(2)
C11 N1 C9 107.57(17)
C11 N1 S1 119.05(14)
C9 N1 S1 117.84(14)
C11 O1 C10 104.69(17)
O3 S1 O2 120.68(12)
O3 S1 N1 105.55(10)
O2 S1 N1 105.63(11)
O3 S1 C18 107.67(11)
O2 S1 C18 107.92(10)
N1 S1 C18 108.97(10)

loop_
_geom_bond_atom_site_label_1
_geom_bond_atom_site_label_2
_geom_bond_distance
C1 C2 1.383(4)
C1 C6 1.385(4)
C2 C3 1.368(5)
C3 C4 1.355(5)
C4 C5 1.369(4)
C5 C6 1.381(3)
C6 C7 1.482(3)
C7 C8 1.307(3)
C7 C9 1.509(3)
C9 N1 1.475(3)
C9 C10 1.535(3)
C10 O1 1.423(3)
C11 O1 1.415(3)
C11 N1 1.469(3)
C11 C12 1.513(3)
C12 C17 1.367(4)
C12 C13 1.385(4)
C13 C14 1.368(5)
C14 C15 1.348(6)
C15 C16 1.382(6)
C16 C17 1.392(4)
C18 C23 1.375(3)
C18 C19 1.391(3)
C18 S1 1.750(2)
C19 C20 1.368(4)
C20 C21 1.367(4)
C21 C22 1.382(4)
C21 C24 1.499(4)
C22 C23 1.370(3)
N1 S1 1.6473(17)
O2 S1 1.4258(19)
O3 S1 1.4185(18)

loop_
_geom_torsion_atom_site_label_1
_geom_torsion_atom_site_label_2
_geom_torsion_atom_site_label_3
_geom_torsion_atom_site_label_4
_geom_torsion
C6 C1 C2 C3 -0.7(4)
C1 C2 C3 C4 -1.2(5)
C2 C3 C4 C5 1.3(5)
C3 C4 C5 C6 0.6(5)
C4 C5 C6 C1 -2.5(4)
C4 C5 C6 C7 177.1(3)
C2 C1 C6 C5 2.5(4)
C2 C1 C6 C7 -177.0(2)
C5 C6 C7 C8 -34.4(4)
C1 C6 C7 C8 145.2(3)
C5 C6 C7 C9 146.1(2)
C1 C6 C7 C9 -34.4(3)
C8 C7 C9 N1 8.9(3)
C6 C7 C9 N1 -171.55(18)
C8 C7 C9 C10 125.2(3)
C6 C7 C9 C10 -55.3(3)
N1 C9 C10 O1 -20.4(2)
C7 C9 C10 O1 -144.1(2)
O1 C11 C12 C17 -162.8(2)
N1 C11 C12 C17 -46.4(3)
O1 C11 C12 C13 18.9(3)
N1 C11 C12 C13 135.2(2)
C17 C12 C13 C14 1.2(4)
C11 C12 C13 C14 179.6(3)
C12 C13 C14 C15 -0.2(5)
C13 C14 C15 C16 -1.3(6)
C14 C15 C16 C17 1.7(5)
C13 C12 C17 C16 -0.7(4)
C11 C12 C17 C16 -179.1(2)
C15 C16 C17 C12 -0.7(4)
C23 C18 C19 C20 0.9(3)
S1 C18 C19 C20 -179.57(17)
C18 C19 C20 C21 -0.4(4)
C19 C20 C21 C22 -0.2(4)
C19 C20 C21 C24 179.1(2)
C20 C21 C22 C23 0.4(4)
C24 C21 C22 C23 -178.9(2)
C21 C22 C23 C18 0.1(4)
C19 C18 C23 C22 -0.8(3)
S1 C18 C23 C22 179.69(17)
O1 C11 N1 C9 26.3(2)
C12 C11 N1 C9 -95.1(2)
O1 C11 N1 S1 -111.09(17)
C12 C11 N1 S1 127.52(19)
C7 C9 N1 C11 118.5(2)
C10 C9 N1 C11 -3.5(2)
C7 C9 N1 S1 -103.51(19)
C10 C9 N1 S1 134.53(16)
N1 C11 O1 C10 -39.7(2)
C12 C11 O1 C10 80.2(2)
C9 C10 O1 C11 37.7(2)
C11 N1 S1 O3 -171.10(17)
C9 N1 S1 O3 55.74(19)
C11 N1 S1 O2 -42.2(2)
C9 N1 S1 O2 -175.37(16)
C11 N1 S1 C18 73.51(19)
C9 N1 S1 C18 -59.64(18)
C23 C18 S1 O3 165.13(17)
C19 C18 S1 O3 -14.4(2)
C23 C18 S1 O2 33.4(2)
C19 C18 S1 O2 -146.14(18)
C23 C18 S1 N1 -80.85(19)
C19 C18 S1 N1 99.61(19)
